data_4323525
loop_
_publ_author_name
'Kenneth L. Brown'
'Shifa Cheng'
'Xiang Zou'
'Jeffrey D. Zubkowski'
'Edward J. Valente'
'Leanne Knapton'
'Helder M. Marques'

_publ_section_title
;
 Cis Effects in the Cobalt Corrins. 1. Crystal Structures of
 10-Chloroaquacobalamin Perchlorate, 10-Chlorocyanocobalamin, and
 10-Chloromethylcobalamin
;
_journal_name_full 'Inorganic Chemistry'
_journal_page_first 3666
_journal_page_last 3675
_journal_paper_doi 10.1021/ic9615077
_journal_volume 36
_journal_year 1997
_chemical_compound_source 'Brown synthesis'
_chemical_formula_sum 'C68 H123 Cl2 Co N13 O32 P'
_chemical_formula_weight 1795.59
_chemical_name_common 'Aqua 10-chlorocobalamin perchlorate solvate'
_chemical_name_systematic 'Aqua 10-chlorocobalamin perchlorate solvate'
_space_group_IT_number 4
_symmetry_cell_setting monoclinic
_symmetry_space_group_name_Hall 'P 2yb'
_symmetry_space_group_name_H-M 'P 1 21 1'
_atom_sites_solution_hydrogens geom
_atom_sites_solution_primary direct
_atom_sites_solution_secondary difmap
_audit_creation_method SHELXL
_cell_angle_alpha 90.00
_cell_angle_beta 93.05(3)
_cell_angle_gamma 90.00
_cell_formula_units_Z 2
_cell_length_a 11.922(4)
_cell_length_b 26.592(10)
_cell_length_c 13.511(5)
_cell_measurement_reflns_used 30
_cell_measurement_temperature 294(2)
_cell_measurement_theta_max 23.5
_cell_measurement_theta_min 12.5
_cell_volume 4277(3)
_computing_cell_refinement 'P3 Siemens Analytical X-ray'
_computing_data_collection 'P3 Siemens Analytical X-ray'
_computing_data_reduction 'P3 Siemens Analytical X-ray'
_computing_molecular_graphics 'XP Siemens Analytical X-ray'
_computing_publication_material 'SHELXL (Sheldrick)'
_computing_structure_refinement 'SHELXL-93 (Sheldrick, 1993)'
_computing_structure_solution 'SHELXS-86 (Sheldrick, 1990)'
_diffrn_ambient_temperature 294(2)
_diffrn_measurement_device 'scintillation counter'
_diffrn_measurement_method omega-scans
_diffrn_radiation_monochromator graphite
_diffrn_radiation_source 'normal-focus sealed tube'
_diffrn_radiation_type MoK\a
_diffrn_radiation_wavelength 0.71073
_diffrn_reflns_av_R_equivalents 0.0254
_diffrn_reflns_av_sigmaI/netI 0.1313
_diffrn_reflns_limit_h_max 15
_diffrn_reflns_limit_h_min 0
_diffrn_reflns_limit_k_max 35
_diffrn_reflns_limit_k_min 0
_diffrn_reflns_limit_l_max 17
_diffrn_reflns_limit_l_min -17
_diffrn_reflns_number 11296
_diffrn_reflns_theta_max 28.06
_diffrn_reflns_theta_min 1.87
_diffrn_standards_decay_% none
_diffrn_standards_interval_count 97
_diffrn_standards_interval_time 'variable, 1 - 1.5 hrs'
_diffrn_standards_number 3
_exptl_absorpt_coefficient_mu 0.371
_exptl_absorpt_correction_T_max NA
_exptl_absorpt_correction_T_min NA
_exptl_absorpt_correction_type none
_exptl_crystal_colour Purple
_exptl_crystal_density_diffrn 1.394
_exptl_crystal_description 'Thin block'
_exptl_crystal_F_000 1908
_exptl_crystal_size_max 0.40
_exptl_crystal_size_mid 0.40
_exptl_crystal_size_min 0.08
_refine_diff_density_max 0.498
_refine_diff_density_min -0.497
_refine_diff_density_rms 0.049
_refine_ls_abs_structure_details 'Flack H D (1983), Acta Cryst. A39, 876-881'
_refine_ls_abs_structure_Flack -0.010(14)
_refine_ls_extinction_coef none
_refine_ls_extinction_method none
_refine_ls_goodness_of_fit_all 0.736
_refine_ls_goodness_of_fit_obs 0.966
_refine_ls_hydrogen_treatment constr
_refine_ls_matrix_type full
_refine_ls_number_parameters 1045
_refine_ls_number_reflns 10534
_refine_ls_number_restraints 56
_refine_ls_restrained_S_all 0.833
_refine_ls_restrained_S_obs 0.974
_refine_ls_R_factor_all 0.0708
_refine_ls_R_factor_obs 0.0426
_refine_ls_shift/esd_max 1.200
_refine_ls_shift/esd_mean 0.016
_refine_ls_structure_factor_coef Fsqd
_refine_ls_weighting_details 'w=1/[\s^2^(Fo^2^)+(0.0362P)^2^+0.0000P] where P=(Fo^2^+2Fc^2^)/3'
_refine_ls_weighting_scheme calc
_refine_ls_wR_factor_all 0.1050
_refine_ls_wR_factor_obs 0.0887
_reflns_number_observed 5987
_reflns_number_total 10535
_reflns_observed_criterion >2sigma(I)
_cod_data_source_file ic9615077_1.cif
_cod_data_source_block 10-CHLORO_AQUACOBALAMIN_PERCHLORATE_HYDRATE
_cod_depositor_comments
;
The following automatic conversions were performed:

'_refine_ls_weighting_scheme' value 'calc
w=1/[\s^2^(Fo^2^)+(0.0362P)^2^+0.0000P] where P=(Fo^2^+2Fc^2^)/3' was
changed to 'calc'. New tag '_refine_ls_weighting_details' was
created. The value of the new tag was set to
'w=1/[\s^2^(Fo^2^)+(0.0362P)^2^+0.0000P] where P=(Fo^2^+2Fc^2^)/3'.

Automatic conversion script
Id: cif_fix_values 3143 2015-03-26 13:38:13Z robertas 
;
_cod_original_cell_volume 4277.3(27)
_cod_database_code 4323525

loop_
_symmetry_equiv_pos_as_xyz
'x, y, z'
'-x, y+1/2, -z'

loop_
_atom_site_aniso_label
_atom_site_aniso_U_11
_atom_site_aniso_U_22
_atom_site_aniso_U_33
_atom_site_aniso_U_23
_atom_site_aniso_U_13
_atom_site_aniso_U_12
Co 0.0216(3) 0.0213(3) 0.0181(2) -0.0010(3) 0.0020(2) 0.0003(3)
O0W 0.030(2) 0.029(2) 0.034(2) -0.0055(12) 0.0057(14) 0.0003(13)
P 0.0244(7) 0.0294(7) 0.0557(8) 0.0014(6) 0.0008(6) 0.0019(6)
Cl 0.130(2) 0.0434(8) 0.0231(6) -0.0054(6) 0.0005(8) 0.0170(9)
ClA 0.0687(13) 0.0956(14) 0.0778(12) 0.0167(10) 0.0001(10) 0.0186(11)
O1A 0.091(5) 0.209(7) 0.133(5) 0.086(5) -0.008(4) 0.018(5)
O2A 0.253(11) 0.301(13) 0.103(5) 0.008(7) 0.070(6) 0.046(10)
O3A 0.036(4) 0.410(15) 0.171(7) 0.022(8) -0.009(4) -0.004(6)
O4A 0.321(17) 0.109(7) 0.501(24) -0.036(10) -0.118(15) 0.043(9)
N21 0.026(2) 0.024(2) 0.017(2) -0.0005(14) 0.0057(15) -0.001(2)
N22 0.020(2) 0.024(2) 0.021(2) -0.0020(14) 0.0020(15) 0.000(2)
N23 0.025(2) 0.023(2) 0.018(2) -0.0001(14) 0.002(2) -0.002(2)
N24 0.019(2) 0.022(2) 0.023(2) -0.0018(14) 0.0043(14) 0.0035(15)
O2 0.034(2) 0.027(2) 0.069(2) 0.003(2) 0.011(2) 0.000(2)
O3 0.043(2) 0.047(2) 0.057(2) 0.005(2) 0.005(2) -0.002(2)
O4 0.048(3) 0.046(2) 0.080(3) 0.003(2) -0.012(2) 0.016(2)
O5 0.040(2) 0.047(2) 0.092(3) -0.007(2) 0.015(2) -0.010(2)
N1B 0.019(2) 0.031(2) 0.050(2) -0.001(2) -0.008(2) 0.000(2)
C2B 0.028(3) 0.024(2) 0.027(2) 0.000(2) -0.002(2) -0.003(2)
N3B 0.027(2) 0.021(2) 0.022(2) -0.0035(13) 0.001(2) 0.002(2)
C4B 0.025(3) 0.038(3) 0.040(3) 0.002(2) -0.004(2) -0.001(2)
C5B 0.040(4) 0.026(3) 0.091(4) 0.009(3) -0.008(3) -0.003(2)
C6B 0.034(4) 0.038(3) 0.147(7) 0.013(4) -0.019(4) -0.009(3)
C7B 0.027(3) 0.037(3) 0.141(6) 0.019(4) -0.018(4) -0.004(3)
C8B 0.026(3) 0.027(2) 0.058(3) -0.001(2) -0.009(2) 0.002(2)
C9B 0.026(3) 0.025(2) 0.036(2) -0.003(2) 0.001(2) -0.005(2)
C10B 0.059(4) 0.029(3) 0.125(6) 0.019(3) -0.013(4) -0.006(3)
C11B 0.050(5) 0.049(5) 0.411(19) 0.054(8) -0.067(8) -0.017(4)
C1P 0.046(4) 0.034(3) 0.085(4) -0.002(3) -0.001(3) 0.008(3)
C2P 0.034(3) 0.052(3) 0.081(4) -0.020(3) 0.005(3) 0.001(3)
C3P 0.087(6) 0.133(7) 0.079(5) -0.043(5) 0.030(4) -0.044(5)
C1R 0.026(3) 0.030(2) 0.044(3) 0.000(2) -0.006(2) -0.002(2)
C2R 0.021(3) 0.033(3) 0.042(3) -0.001(2) 0.005(2) -0.002(2)
C3R 0.023(3) 0.025(2) 0.049(3) -0.003(2) -0.003(2) 0.000(2)
C4R 0.024(3) 0.035(3) 0.051(3) 0.009(2) 0.000(2) -0.001(2)
C5R 0.057(4) 0.067(4) 0.043(3) 0.013(3) 0.006(3) 0.014(3)
O6R 0.029(2) 0.055(2) 0.043(2) 0.006(2) 0.004(2) 0.015(2)
O7R 0.038(2) 0.042(2) 0.047(2) -0.006(2) -0.006(2) -0.005(2)
O8R 0.054(3) 0.082(3) 0.045(2) 0.002(2) -0.012(2) -0.014(2)
C1 0.028(2) 0.033(2) 0.019(2) -0.002(2) 0.007(2) 0.002(2)
C2 0.046(3) 0.035(3) 0.023(2) -0.001(2) -0.003(2) 0.005(2)
C3 0.048(3) 0.031(2) 0.022(2) 0.003(2) 0.003(2) 0.002(2)
C4 0.028(3) 0.027(2) 0.019(2) 0.000(2) 0.002(2) -0.002(2)
C5 0.030(3) 0.024(2) 0.027(2) 0.000(2) 0.002(2) 0.004(2)
C6 0.019(2) 0.023(2) 0.029(2) 0.004(2) 0.004(2) -0.001(2)
C7 0.034(3) 0.025(2) 0.032(2) -0.005(2) 0.004(2) 0.006(2)
C8 0.037(3) 0.031(2) 0.024(2) -0.004(2) 0.004(2) 0.003(2)
C9 0.026(3) 0.028(2) 0.024(2) -0.003(2) 0.001(2) 0.001(2)
C10 0.042(3) 0.036(3) 0.020(2) -0.005(2) 0.003(2) 0.004(2)
C11 0.033(3) 0.033(2) 0.018(2) -0.001(2) -0.001(2) 0.002(2)
C12 0.038(5) 0.032(4) 0.017(3) 0.003(2) 0.005(3) 0.004(4)
C13 0.042(3) 0.031(2) 0.024(2) 0.003(2) 0.004(2) 0.005(2)
C14 0.020(2) 0.029(2) 0.027(2) 0.001(2) 0.002(2) 0.001(2)
C15 0.028(3) 0.024(2) 0.027(2) 0.000(2) 0.003(2) 0.002(2)
C16 0.015(2) 0.029(2) 0.026(2) -0.003(2) 0.003(2) -0.004(2)
C17 0.024(2) 0.028(2) 0.025(2) -0.006(2) 0.000(2) -0.002(2)
C18 0.028(3) 0.033(2) 0.024(2) -0.006(2) 0.004(2) 0.001(2)
C19 0.028(3) 0.030(2) 0.020(2) -0.002(2) 0.001(2) 0.004(2)
C20 0.033(3) 0.038(3) 0.036(2) -0.006(2) 0.012(2) -0.002(2)
C25 0.077(4) 0.050(3) 0.026(2) 0.004(2) 0.011(3) 0.015(3)
C26 0.056(3) 0.036(2) 0.034(2) -0.002(3) -0.018(2) 0.005(3)
C27 0.078(5) 0.057(4) 0.063(4) 0.004(3) -0.034(4) -0.005(3)
O28 0.180(7) 0.074(4) 0.129(5) 0.005(3) -0.104(5) 0.017(4)
N29 0.096(5) 0.095(5) 0.053(3) 0.001(3) -0.045(3) -0.002(3)
C30 0.059(4) 0.037(3) 0.039(3) 0.001(2) 0.014(3) -0.009(3)
C31 0.092(5) 0.052(3) 0.047(3) 0.017(3) 0.006(3) 0.004(3)
C32 0.136(8) 0.055(4) 0.040(3) 0.018(3) 0.022(4) 0.010(5)
O33 0.077(4) 0.135(5) 0.127(5) 0.043(4) 0.052(4) -0.001(4)
N34 0.141(6) 0.069(4) 0.078(4) 0.027(3) 0.036(4) 0.007(4)
C35 0.041(3) 0.043(3) 0.038(3) 0.005(2) 0.000(2) 0.011(3)
C36 0.056(4) 0.030(3) 0.038(3) -0.003(2) -0.001(2) 0.010(2)
C37 0.037(3) 0.045(3) 0.041(3) 0.002(2) 0.012(2) 0.012(2)
C38 0.026(3) 0.048(3) 0.049(3) -0.003(2) 0.012(2) 0.000(2)
O39 0.034(2) 0.060(3) 0.071(2) -0.016(2) 0.018(2) -0.005(2)
N40 0.075(4) 0.059(3) 0.061(3) 0.007(2) 0.013(3) -0.017(3)
C41 0.047(3) 0.031(3) 0.041(3) -0.006(2) -0.001(2) 0.003(2)
C42 0.055(4) 0.039(3) 0.048(3) -0.010(2) 0.002(3) -0.006(3)
C43 0.060(4) 0.027(3) 0.046(3) -0.004(2) 0.000(3) -0.009(3)
O44 0.117(4) 0.067(3) 0.049(2) 0.004(2) 0.010(3) -0.044(3)
N45 0.059(3) 0.062(3) 0.046(3) 0.000(2) -0.009(2) -0.024(3)
C46 0.057(6) 0.045(5) 0.074(6) 0.013(4) 0.042(5) 0.007(4)
C47 0.129(10) 0.042(4) 0.024(3) 0.005(3) 0.000(4) 0.025(5)
C48 0.039(3) 0.046(3) 0.032(2) 0.014(2) -0.006(2) -0.010(2)
C49 0.044(3) 0.063(4) 0.051(3) 0.025(3) -0.002(3) 0.003(3)
C50 0.044(3) 0.036(3) 0.042(3) 0.007(2) -0.004(3) 0.002(2)
O51 0.071(3) 0.068(3) 0.052(2) -0.006(2) 0.013(2) 0.014(2)
N52 0.050(3) 0.086(4) 0.046(3) -0.004(2) -0.009(2) 0.022(3)
C53 0.057(4) 0.033(3) 0.029(2) 0.003(2) 0.002(2) 0.007(2)
C54 0.031(3) 0.032(2) 0.043(3) -0.008(2) 0.008(2) -0.003(2)
C55 0.032(3) 0.024(2) 0.036(2) -0.010(2) 0.001(2) 0.001(2)
C56 0.031(3) 0.037(3) 0.067(3) -0.005(2) -0.003(3) 0.007(2)
C57 0.029(3) 0.038(3) 0.069(4) -0.016(3) 0.002(3) -0.004(2)
O58 0.051(3) 0.046(2) 0.139(4) -0.043(3) -0.033(3) 0.017(2)
N59 0.038(3) 0.033(2) 0.084(3) -0.012(2) -0.004(2) 0.005(2)
C60 0.047(3) 0.038(3) 0.028(2) -0.009(2) 0.003(2) 0.007(2)
C61 0.058(4) 0.041(3) 0.027(2) -0.003(2) 0.011(2) 0.007(3)
O62 0.054(3) 0.077(3) 0.057(2) -0.020(2) 0.023(2) -0.001(2)
N63 0.069(4) 0.047(3) 0.051(3) -0.025(2) 0.017(3) 0.004(3)
O1S 0.073(4) 0.143(5) 0.075(3) 0.013(3) 0.020(3) -0.003(4)
C2S 0.170(12) 0.347(20) 0.062(6) 0.012(9) 0.016(7) 0.049(13)
C3S 0.080(7) 0.170(10) 0.105(7) 0.033(7) 0.032(6) -0.026(7)
C4S 0.154(12) 0.165(11) 0.169(11) -0.012(9) 0.067(9) -0.015(9)
O5S 0.350(18) 0.247(13) 0.302(15) -0.148(12) -0.029(13) 0.149(13)
C6S 0.431(39) 0.522(47) 0.517(42) 0.148(35) 0.264(33) 0.340(37)
C7S 0.250(20) 0.217(17) 0.184(15) -0.070(13) -0.016(14) 0.144(15)
C8S 0.470(38) 0.448(37) 0.121(12) 0.026(17) 0.024(18) 0.264(31)
O1W 0.075(4) 0.136(5) 0.101(4) 0.034(3) -0.004(3) 0.030(3)
O2W 0.198(8) 0.183(7) 0.103(5) 0.032(5) -0.003(5) -0.041(6)
O3W 0.492(26) 0.212(12) 0.373(19) -0.026(13) 0.034(18) -0.051(16)

loop_
_atom_site_label
_atom_site_type_symbol
_atom_site_fract_x
_atom_site_fract_y
_atom_site_fract_z
_atom_site_U_iso_or_equiv
_atom_site_thermal_displace_type
_atom_site_occupancy
_atom_site_calc_flag
_atom_site_refinement_flags
_atom_site_disorder_group
Co Co 0.85318(5) 0.9333 0.16542(4) 0.02030(12) Uani 1 d . .
O0W O 0.6941(3) 0.91678(11) 0.1486(2) 0.0308(7) Uani 1 d . .
H0A H 0.6612(3) 0.94188(11) 0.1823(2) 0.037 Uiso 1 d R .
H0B H 0.6742(3) 0.88569(11) 0.1672(2) 0.037 Uiso 1 d R .
P P 1.55960(11) 0.78637(5) 0.21306(10) 0.0365(3) Uani 1 d D .
Cl Cl 0.8474(2) 0.98505(6) 0.51849(9) 0.0655(5) Uani 1 d D .
ClA Cl 1.5563(2) 0.76451(8) 0.69186(14) 0.0808(5) Uani 1 d . .
O1A O 1.6264(5) 0.7387(3) 0.7563(5) 0.145(3) Uani 1 d . .
O2A O 1.5816(9) 0.7591(5) 0.5946(6) 0.217(5) Uani 1 d D .
O3A O 1.4459(5) 0.7544(5) 0.7041(6) 0.206(5) Uani 1 d . .
O4A O 1.5784(12) 0.8127(4) 0.7159(13) 0.315(9) Uani 1 d . .
N21 N 0.8383(3) 0.96512(13) 0.0406(2) 0.0223(8) Uani 1 d . .
N22 N 0.8109(3) 0.99429(12) 0.2286(2) 0.0217(8) Uani 1 d . .
N23 N 0.8702(3) 0.89478(12) 0.2863(2) 0.0217(8) Uani 1 d . .
N24 N 0.8795(3) 0.87547(12) 0.0885(2) 0.0210(8) Uani 1 d . .
O2 O 1.4475(3) 0.80093(11) 0.2660(3) 0.0430(9) Uani 1 d . .
O3 O 1.5140(3) 0.77225(13) 0.1048(3) 0.0489(9) Uani 1 d . .
O4 O 1.6038(3) 0.74093(14) 0.2636(3) 0.0586(11) Uani 1 d D .
O5 O 1.6330(3) 0.83096(14) 0.2067(3) 0.0592(11) Uani 1 d . .
N1B N 1.1920(3) 0.94133(15) 0.2338(3) 0.0338(9) Uani 1 d . .
C2B C 1.0898(4) 0.91974(15) 0.2189(3) 0.0266(10) Uani 1 d . .
H2BA H 1.0757(4) 0.88607(15) 0.2321(3) 0.032 Uiso 1 calc R .
N3B N 1.0132(3) 0.95077(12) 0.1842(2) 0.0234(8) Uani 1 d . .
C4B C 1.0303(4) 1.0441(2) 0.1400(3) 0.0347(11) Uani 1 d . .
H4BA H 0.9561(4) 1.0486(2) 0.1167(3) 0.042 Uiso 1 calc R .
C5B C 1.1048(5) 1.0838(2) 0.1413(5) 0.053(2) Uani 1 d . .
C6B C 1.2165(5) 1.0778(2) 0.1748(6) 0.074(2) Uani 1 d . .
C7B C 1.2559(5) 1.0310(2) 0.2059(6) 0.069(2) Uani 1 d . .
H7BA H 1.3308(5) 1.0264(2) 0.2267(6) 0.083 Uiso 1 calc R .
C8B C 1.1803(4) 0.9912(2) 0.2049(4) 0.0372(11) Uani 1 d . .
C9B C 1.0672(4) 0.9974(2) 0.1739(3) 0.0291(10) Uani 1 d . .
C10B C 1.0631(6) 1.1347(2) 0.1054(6) 0.072(2) Uani 1 d . .
H10A H 1.1237(6) 1.1585(2) 0.1106(6) 0.086 Uiso 0.31(7) calc PR .
H10B H 1.0036(6) 1.1458(2) 0.1454(6) 0.086 Uiso 0.31(7) calc PR .
H10C H 1.0356(6) 1.1322(2) 0.0375(6) 0.086 Uiso 0.31(7) calc PR .
H10D H 0.9849(6) 1.1325(2) 0.0851(6) 0.086 Uiso 0.69(7) calc PR .
H10E H 1.1050(6) 1.1452(2) 0.0503(6) 0.086 Uiso 0.69(7) calc PR .
H10F H 1.0731(6) 1.1588(2) 0.1581(6) 0.086 Uiso 0.69(7) calc PR .
C11B C 1.2956(7) 1.1223(3) 0.1781(10) 0.173(6) Uani 1 d . .
H11A H 1.2560(7) 1.1517(3) 0.1544(10) 0.207 Uiso 0.46(15) calc PR .
H11B H 1.3571(7) 1.1157(3) 0.1370(10) 0.207 Uiso 0.46(15) calc PR .
H11C H 1.3238(7) 1.1277(3) 0.2452(10) 0.207 Uiso 0.46(15) calc PR .
H11D H 1.3686(7) 1.1117(3) 0.2033(10) 0.207 Uiso 0.54(15) calc PR .
H11E H 1.2675(7) 1.1478(3) 0.2207(10) 0.207 Uiso 0.54(15) calc PR .
H11F H 1.3008(7) 1.1357(3) 0.1126(10) 0.207 Uiso 0.54(15) calc PR .
C1P C 1.3757(5) 0.7070(2) 0.1256(5) 0.055(2) Uani 1 d . .
H1PA H 1.3536(5) 0.6735(2) 0.1040(5) 0.066 Uiso 1 calc R .
H1PB H 1.3926(5) 0.7058(2) 0.1966(5) 0.066 Uiso 1 calc R .
C2P C 1.4794(5) 0.7220(2) 0.0755(5) 0.056(2) Uani 1 d . .
H2PA H 1.5397(5) 0.6986(2) 0.0965(5) 0.067 Uiso 1 calc R .
C3P C 1.4668(7) 0.7209(3) -0.0355(5) 0.099(3) Uani 1 d . .
H3PA H 1.5362(7) 0.7309(3) -0.0626(5) 0.119 Uiso 1 calc R .
H3PB H 1.4083(7) 0.7437(3) -0.0577(5) 0.119 Uiso 1 calc R .
H3PC H 1.4477(7) 0.6875(3) -0.0573(5) 0.119 Uiso 1 calc R .
C1R C 1.2938(4) 0.9186(2) 0.2789(3) 0.0336(11) Uani 1 d . .
H1RA H 1.3466(4) 0.9451(2) 0.3013(3) 0.040 Uiso 1 calc R .
C2R C 1.3527(4) 0.8812(2) 0.2129(3) 0.0318(10) Uani 1 d . .
H2RA H 1.4025(4) 0.8982(2) 0.1682(3) 0.038 Uiso 1 calc R .
C3R C 1.4187(4) 0.8515(2) 0.2925(3) 0.0326(11) Uani 1 d . .
H3RA H 1.4867(4) 0.8700(2) 0.3143(3) 0.039 Uiso 1 calc R .
C4R C 1.3388(4) 0.8485(2) 0.3770(3) 0.0366(11) Uani 1 d . .
H4RA H 1.2977(4) 0.8166(2) 0.3734(3) 0.044 Uiso 1 calc R .
C5R C 1.3971(5) 0.8546(2) 0.4798(4) 0.056(2) Uani 1 d . .
H5RA H 1.3431(5) 0.8492(2) 0.5299(4) 0.067 Uiso 1 calc R .
H5RB H 1.4557(5) 0.8294(2) 0.4889(4) 0.067 Uiso 1 calc R .
O6R O 1.2604(3) 0.89046(13) 0.3613(2) 0.0424(8) Uani 1 d . .
O7R O 1.2751(3) 0.85047(13) 0.1610(3) 0.0426(9) Uani 1 d . .
H7RA H 1.2616(35) 0.8621(11) 0.1054(14) 0.051 Uiso 1 calc R .
O8R O 1.4449(4) 0.9032(2) 0.4919(3) 0.0609(11) Uani 1 d . .
H8RA H 1.4557(50) 0.9093(10) 0.5511(3) 0.073 Uiso 1 calc R .
C1 C 0.8766(3) 0.9365(2) -0.0472(3) 0.0265(8) Uani 1 d . .
C2 C 0.8042(4) 0.9608(2) -0.1366(3) 0.0348(11) Uani 1 d . .
C3 C 0.7790(4) 1.0150(2) -0.0950(3) 0.0336(11) Uani 1 d . .
H3A H 0.7008(4) 1.0230(2) -0.1150(3) 0.040 Uiso 1 calc R .
C4 C 0.7839(4) 1.0059(2) 0.0157(3) 0.0248(9) Uani 1 d . .
C5 C 0.7366(4) 1.0407(2) 0.0839(3) 0.0268(10) Uani 1 d D .
C6 C 0.7558(4) 1.03566(15) 0.1836(3) 0.0239(9) Uani 1 d . .
C7 C 0.7189(4) 1.0716(2) 0.2634(3) 0.0304(10) Uani 1 d . .
C8 C 0.7971(4) 1.0547(2) 0.3539(3) 0.0304(10) Uani 1 d . .
H8A H 0.7558(4) 1.0560(2) 0.4146(3) 0.037 Uiso 1 calc R .
C9 C 0.8203(4) 1.0010(2) 0.3275(3) 0.0256(10) Uani 1 d . .
C10 C 0.8476(4) 0.9638(2) 0.3963(3) 0.0329(12) Uani 1 d . .
C11 C 0.8608(4) 0.9130(2) 0.3783(3) 0.0283(11) Uani 1 d . .
C12 C 0.8462(8) 0.8687(3) 0.4506(4) 0.029(2) Uani 0.754(12) d PD .
C12A C 0.8939(19) 0.8752(9) 0.4613(17) 0.028(6) Uiso 0.246(12) d PD .
C13 C 0.9074(4) 0.8262(2) 0.3966(3) 0.0322(11) Uani 1 d D .
H13A H 0.8621(4) 0.7959(2) 0.4052(3) 0.058 Uiso 1 d R .
C14 C 0.8925(4) 0.8430(2) 0.2887(3) 0.0253(9) Uani 1 d . .
C15 C 0.9054(4) 0.8112(2) 0.2121(3) 0.0263(10) Uani 1 d . .
C16 C 0.8958(3) 0.8286(2) 0.1102(3) 0.0230(9) Uani 1 d . .
C17 C 0.8928(4) 0.7954(2) 0.0161(3) 0.0256(9) Uani 1 d . .
C18 C 0.9062(4) 0.8370(2) -0.0644(3) 0.0282(10) Uani 1 d . .
H18A H 0.9864(4) 0.8446(2) -0.0665(3) 0.034 Uiso 1 calc R .
C19 C 0.8498(4) 0.8818(2) -0.0191(3) 0.0259(10) Uani 1 d . .
H19A H 0.7685(4) 0.8771(2) -0.0291(3) 0.031 Uiso 1 calc R .
C20 C 1.0026(4) 0.9436(2) -0.0540(3) 0.0352(11) Uani 1 d . .
H20A H 1.0179(4) 0.9779(2) -0.0715(3) 0.042 Uiso 1 calc R .
H20B H 1.0295(4) 0.9216(2) -0.1037(3) 0.042 Uiso 1 calc R .
H20C H 1.0400(4) 0.9360(2) 0.0089(3) 0.042 Uiso 1 calc R .
C25 C 0.8673(5) 0.9622(2) -0.2326(3) 0.0508(15) Uani 1 d . .
H25A H 0.9381(5) 0.9790(2) -0.2205(3) 0.061 Uiso 1 calc R .
H25B H 0.8232(5) 0.9802(2) -0.2826(3) 0.061 Uiso 1 calc R .
H25C H 0.8800(5) 0.9285(2) -0.2548(3) 0.061 Uiso 1 calc R .
C26 C 0.6904(4) 0.9339(2) -0.1556(3) 0.0428(12) Uani 1 d . .
H26A H 0.7044(4) 0.8984(2) -0.1657(3) 0.051 Uiso 1 calc R .
H26B H 0.6478(4) 0.9371(2) -0.0968(3) 0.051 Uiso 1 calc R .
C27 C 0.6190(6) 0.9536(2) -0.2440(5) 0.068(2) Uani 1 d . .
O28 O 0.6004(6) 0.9976(2) -0.2572(4) 0.132(3) Uani 1 d D .
N29 N 0.5804(5) 0.9198(2) -0.3074(4) 0.083(2) Uani 1 d . .
H29A H 0.5411(5) 0.9289(2) -0.3596(4) 0.099 Uiso 1 calc R .
H29B H 0.5944(5) 0.8884(2) -0.2970(4) 0.099 Uiso 1 calc R .
C30 C 0.8511(5) 1.0596(2) -0.1259(4) 0.0443(13) Uani 1 d . .
H30A H 0.9254(5) 1.0477(2) -0.1403(4) 0.053 Uiso 1 calc R .
H30B H 0.8590(5) 1.0835(2) -0.0717(4) 0.053 Uiso 1 calc R .
C31 C 0.7965(6) 1.0858(2) -0.2185(4) 0.064(2) Uani 1 d . .
H31A H 0.7755(6) 1.0604(2) -0.2675(4) 0.076 Uiso 1 calc R .
H31B H 0.7281(6) 1.1023(2) -0.2000(4) 0.076 Uiso 1 calc R .
C32 C 0.8699(9) 1.1241(3) -0.2656(5) 0.076(2) Uani 1 d . .
O33 O 0.9716(5) 1.1192(2) -0.2667(5) 0.111(2) Uani 1 d . .
N34 N 0.8114(6) 1.1634(2) -0.3073(4) 0.095(2) Uani 1 d . .
H34A H 0.8462(6) 1.1868(2) -0.3369(4) 0.114 Uiso 1 calc R .
H34B H 0.7396(6) 1.1647(2) -0.3040(4) 0.114 Uiso 1 calc R .
C35 C 0.6656(4) 1.0827(2) 0.0392(4) 0.0410(12) Uani 1 d D .
H35A H 0.6621(4) 1.0798(2) -0.0317(4) 0.049 Uiso 0.50(5) calc PR .
H35B H 0.6983(4) 1.1145(2) 0.0582(4) 0.049 Uiso 0.50(5) calc PR .
H35C H 0.5911(4) 1.0805(2) 0.0626(4) 0.049 Uiso 0.50(5) calc PR .
H35D H 0.6389(4) 1.1034(2) 0.0911(4) 0.049 Uiso 0.50(5) calc PR .
H35E H 0.6027(4) 1.0687(2) 0.0012(4) 0.049 Uiso 0.50(5) calc PR .
H35F H 0.7099(4) 1.1027(2) -0.0032(4) 0.049 Uiso 0.50(5) calc PR .
C36 C 0.7327(5) 1.1283(2) 0.2421(4) 0.0412(13) Uani 1 d . .
H36A H 0.7071(5) 1.1474(2) 0.2967(4) 0.049 Uiso 0.66(5) calc PR .
H36B H 0.6891(5) 1.1370(2) 0.1828(4) 0.049 Uiso 0.66(5) calc PR .
H36C H 0.8104(5) 1.1356(2) 0.2335(4) 0.049 Uiso 0.66(5) calc PR .
H36D H 0.7640(5) 1.1326(2) 0.1786(4) 0.049 Uiso 0.34(5) calc PR .
H36E H 0.7820(5) 1.1430(2) 0.2925(4) 0.049 Uiso 0.34(5) calc PR .
H36F H 0.6606(5) 1.1444(2) 0.2418(4) 0.049 Uiso 0.34(5) calc PR .
C37 C 0.5955(4) 1.0618(2) 0.2874(4) 0.0405(12) Uani 1 d . .
H37A H 0.5785(4) 1.0824(2) 0.3440(4) 0.049 Uiso 1 calc R .
H37B H 0.5476(4) 1.0731(2) 0.2315(4) 0.049 Uiso 1 calc R .
C38 C 0.5650(4) 1.0082(2) 0.3098(4) 0.0404(12) Uani 1 d . .
O39 O 0.5502(3) 0.97716(14) 0.2428(3) 0.0548(10) Uani 1 d . .
N40 N 0.5550(4) 0.9957(2) 0.4019(3) 0.0645(14) Uani 1 d D .
H40A H 0.5378(4) 0.9654(2) 0.4169(3) 0.077 Uiso 1 calc R .
H40B H 0.5656(4) 1.0179(2) 0.4479(3) 0.077 Uiso 1 calc R .
C41 C 0.9096(4) 1.0819(2) 0.3702(3) 0.0394(12) Uani 1 d . .
H41A H 0.9682(4) 1.0570(2) 0.3822(3) 0.047 Uiso 1 calc R .
H41B H 0.9255(4) 1.0997(2) 0.3099(3) 0.047 Uiso 1 calc R .
C42 C 0.9146(5) 1.1190(2) 0.4551(4) 0.0474(14) Uani 1 d . .
H42A H 0.9051(5) 1.1011(2) 0.5167(4) 0.057 Uiso 1 calc R .
H42B H 0.8536(5) 1.1429(2) 0.4460(4) 0.057 Uiso 1 calc R .
C43 C 1.0263(5) 1.1472(2) 0.4618(4) 0.0447(13) Uani 1 d . .
O44 O 1.0659(4) 1.1647(2) 0.3874(3) 0.0774(15) Uani 1 d . .
N45 N 1.0749(4) 1.1531(2) 0.5506(3) 0.0563(13) Uani 1 d D .
H45A H 1.1366(4) 1.1697(2) 0.5579(3) 0.068 Uiso 1 calc R .
H45B H 1.0450(4) 1.1403(2) 0.6014(3) 0.068 Uiso 1 calc R .
C46 C 0.7162(7) 0.8590(3) 0.4503(6) 0.057(3) Uani 0.754(12) d PD .
H46A H 0.6986(7) 0.8316(3) 0.4932(6) 0.069 Uiso 0.754(12) d PR .
H46B H 0.6800(7) 0.8890(3) 0.4717(6) 0.069 Uiso 0.754(12) d PR .
H46C H 0.6901(7) 0.8512(3) 0.3836(6) 0.069 Uiso 0.754(12) d PR .
C47 C 0.8884(10) 0.8752(3) 0.5587(5) 0.065(4) Uani 0.754(12) d PD .
H47A H 0.9682(10) 0.8803(3) 0.5622(5) 0.078 Uiso 0.754(12) d PR .
H47B H 0.8522(10) 0.9040(3) 0.5859(5) 0.078 Uiso 0.754(12) d PR .
H47C H 0.8708(10) 0.8458(3) 0.5961(5) 0.078 Uiso 0.754(12) d PR .
C46A C 0.7823(21) 0.8671(10) 0.5049(20) 0.054(7) Uiso 0.246(12) d PD .
H46A H 0.7570(21) 0.8941(10) 0.5455(20) 0.065 Uiso 0.246(12) d PR .
H46B H 0.7305(21) 0.8627(10) 0.4487(20) 0.065 Uiso 0.246(12) d PR .
H46C H 0.7865(21) 0.8366(10) 0.5430(20) 0.065 Uiso 0.246(12) d PR .
C47A C 0.9838(23) 0.8935(9) 0.5427(16) 0.053(7) Uiso 0.246(12) d PD .
H47A H 0.9607(23) 0.9238(9) 0.5744(16) 0.063 Uiso 0.246(12) d PR .
H47B H 0.9887(23) 0.8667(9) 0.5902(16) 0.063 Uiso 0.246(12) d PR .
H47C H 1.0560(23) 0.8986(9) 0.5160(16) 0.063 Uiso 0.246(12) d PR .
C48 C 1.0302(4) 0.8136(2) 0.4248(3) 0.0396(12) Uani 1 d . .
H48A H 1.0650(4) 0.8001(2) 0.3672(3) 0.047 Uiso 1 calc R .
H48B H 1.0695(4) 0.8443(2) 0.4440(3) 0.047 Uiso 1 calc R .
C49 C 1.0436(5) 0.7758(2) 0.5093(4) 0.0528(15) Uani 1 d . .
H49A H 1.0158(5) 0.7909(2) 0.5687(4) 0.063 Uiso 1 calc R .
H49B H 0.9974(5) 0.7467(2) 0.4930(4) 0.063 Uiso 1 calc R .
C50 C 1.1626(5) 0.7586(2) 0.5316(4) 0.0407(12) Uani 1 d . .
O51 O 1.2185(4) 0.7429(2) 0.4634(3) 0.0632(11) Uani 1 d . .
N52 N 1.1995(4) 0.7605(2) 0.6239(3) 0.0612(14) Uani 1 d . .
H52A H 1.2664(4) 0.7505(2) 0.6405(3) 0.073 Uiso 1 calc R .
H52B H 1.1569(4) 0.7718(2) 0.6683(3) 0.073 Uiso 1 calc R .
C53 C 0.9209(5) 0.7557(2) 0.2325(3) 0.0395(12) Uani 1 d . .
H53A H 0.9289(5) 0.7382(2) 0.1711(3) 0.047 Uiso 0.24(5) calc PR .
H53B H 0.8567(5) 0.7429(2) 0.2642(3) 0.047 Uiso 0.24(5) calc PR .
H53C H 0.9871(5) 0.7507(2) 0.2750(3) 0.047 Uiso 0.24(5) calc PR .
H53D H 0.9195(5) 0.7497(2) 0.3024(3) 0.047 Uiso 0.76(5) calc PR .
H53E H 0.9918(5) 0.7449(2) 0.2093(3) 0.047 Uiso 0.76(5) calc PR .
H53F H 0.8614(5) 0.7372(2) 0.1986(3) 0.047 Uiso 0.76(5) calc PR .
C54 C 0.7767(4) 0.7702(2) 0.0069(3) 0.0350(11) Uani 1 d . .
H54A H 0.7719(4) 0.7492(2) -0.0510(3) 0.042 Uiso 1 calc R .
H54B H 0.7194(4) 0.7956(2) 0.0013(3) 0.042 Uiso 1 calc R .
H54C H 0.7662(4) 0.7500(2) 0.0646(3) 0.042 Uiso 1 calc R .
C55 C 0.9861(4) 0.7549(2) 0.0116(3) 0.0308(10) Uani 1 d . .
H55A H 0.9677(4) 0.7274(2) 0.0550(3) 0.037 Uiso 1 calc R .
H55B H 0.9851(4) 0.7417(2) -0.0554(3) 0.037 Uiso 1 calc R .
C56 C 1.1039(4) 0.7722(2) 0.0400(4) 0.0451(13) Uani 1 d . .
H56A H 1.1030(4) 0.7910(2) 0.1015(4) 0.054 Uiso 1 calc R .
H56B H 1.1287(4) 0.7947(2) -0.0108(4) 0.054 Uiso 1 calc R .
C57 C 1.1875(4) 0.7295(2) 0.0532(4) 0.0456(13) Uani 1 d . .
O58 O 1.1698(4) 0.6882(2) 0.0194(4) 0.080(2) Uani 1 d . .
N59 N 1.2831(4) 0.7410(2) 0.1056(4) 0.0518(12) Uani 1 d . .
H59A H 1.2895(4) 0.7710(2) 0.1289(4) 0.062 Uiso 1 calc R .
C60 C 0.8627(5) 0.8239(2) -0.1698(3) 0.0378(12) Uani 1 d . .
H60A H 0.7873(5) 0.8104(2) -0.1673(3) 0.045 Uiso 1 calc R .
H60B H 0.8579(5) 0.8546(2) -0.2086(3) 0.045 Uiso 1 calc R .
C61 C 0.9349(5) 0.7861(2) -0.2230(3) 0.0416(13) Uani 1 d . .
O62 O 1.0367(4) 0.7930(2) -0.2272(3) 0.0619(11) Uani 1 d . .
N63 N 0.8789(4) 0.7494(2) -0.2678(3) 0.0553(14) Uani 1 d . .
H63A H 0.9134(4) 0.7280(2) -0.3031(3) 0.066 Uiso 1 calc R .
H63B H 0.8077(4) 0.7466(2) -0.2618(3) 0.066 Uiso 1 calc R .
O1S O 0.2499(5) 0.8787(2) -0.0326(4) 0.097(2) Uani 1 d . .
C2S C 0.2748(10) 0.8749(6) -0.2033(6) 0.193(7) Uani 1 d . .
H2SA H 0.1956(10) 0.8817(6) -0.2084(6) 0.289 Uiso 1 d R .
H2SB H 0.3142(10) 0.9012(6) -0.2353(6) 0.289 Uiso 1 d R .
H2SC H 0.2894(10) 0.8433(6) -0.2347(6) 0.289 Uiso 1 d R .
C3S C 0.3104(9) 0.8759(4) -0.0960(7) 0.117(3) Uani 1 d . .
C4S C 0.4367(10) 0.8639(5) -0.0724(8) 0.160(5) Uani 1 d D .
H4SA H 0.4488(10) 0.8634(5) -0.0016(8) 0.240 Uiso 1 d R .
H4SB H 0.4572(10) 0.8319(5) -0.0990(8) 0.240 Uiso 1 d R .
H4SC H 0.4820(10) 0.8898(5) -0.0996(8) 0.240 Uiso 1 d R .
O5S O 1.3106(13) 0.9706(5) 0.5762(10) 0.301(8) Uani 1 d DU .
C6S C 1.1692(20) 1.0211(11) 0.6460(20) 0.481(24) Uani 1 d DU .
H6SA H 1.1808(20) 1.0020(11) 0.7060(20) 0.722 Uiso 1 d R .
H6SB H 1.1816(20) 1.0562(11) 0.6600(20) 0.722 Uiso 1 d R .
H6SC H 1.0936(20) 1.0163(11) 0.6195(20) 0.722 Uiso 1 d R .
C7S C 1.2346(16) 0.9997(7) 0.5672(14) 0.218(9) Uani 1 d DU .
C8S C 1.2287(20) 1.0247(9) 0.4841(12) 0.346(18) Uani 1 d DU .
H8SA H 1.2847(20) 1.0098(9) 0.4448(12) 0.519 Uiso 1 d R .
H8SB H 1.1559(20) 1.0202(9) 0.4516(12) 0.519 Uiso 1 d R .
H8SC H 1.2438(20) 1.0600(9) 0.4920(12) 0.519 Uiso 1 d R .
O1WC O 1.6277(18) 0.5842(8) 0.0741(16) 0.241(8) Uiso 0.60 d PD .
O2WC O 1.7015(44) 0.5313(22) 0.0763(36) 0.399(26) Uiso 0.50 d PD .
O3WC O 1.5898(33) 0.5812(16) 0.1786(33) 0.384(19) Uiso 0.50 d PD .
O4WC O 1.6597(54) 0.4747(28) 0.1392(46) 0.526(39) Uiso 0.40 d PD .
O5WC O 1.6665(35) 0.6321(17) 0.2506(30) 0.401(21) Uiso 0.50 d PD .
O6WC O 1.7812(36) 0.5476(16) 0.0990(28) 0.335(19) Uiso 0.50 d PD .
O7WC O 0.6068(14) 1.1762(6) -0.5284(12) 0.271(7) Uiso 0.80 d P .
O8WC O 0.5797(11) 1.1929(5) -0.3950(10) 0.198(5) Uiso 0.80 d P .
O9WC O 0.5166(14) 1.1565(7) -0.3365(12) 0.269(7) Uiso 0.80 d PD .
O1W O 1.7284(4) 0.7205(2) 0.4343(4) 0.104(2) Uani 1 d DU .
H1WA H 1.6605(4) 0.7131(2) 0.4564(4) 0.156 Uiso 1 d R .
O2W O 1.4061(7) 0.5628(3) 0.4322(5) 0.162(3) Uani 1 d U .
H2WB H 1.4769(7) 0.5528(3) 0.4232(5) 0.243 Uiso 1 d R .
H2WA H 1.4169(7) 0.5891(3) 0.4735(5) 0.243 Uiso 1 d R .
O3W O 0.4635(16) 0.9867(6) 0.0148(13) 0.359(9) Uani 1 d DU .
O4W O 1.7811(22) 0.6244(10) 0.1611(18) 0.486(13) Uiso 1 d D .
O5W O 1.3308(41) 1.1206(23) 0.4631(36) 1.026(44) Uiso 1 d D .

loop_
_atom_type_symbol
_atom_type_description
_atom_type_scat_dispersion_real
_atom_type_scat_dispersion_imag
_atom_type_scat_source
C C 0.0033 0.0016 'International Tables Vol C Tables 4.2.6.8 and 6.1.1.4'
H H 0.0000 0.0000 'International Tables Vol C Tables 4.2.6.8 and 6.1.1.4'
N N 0.0061 0.0033 'International Tables Vol C Tables 4.2.6.8 and 6.1.1.4'
O O 0.0106 0.0060 'International Tables Vol C Tables 4.2.6.8 and 6.1.1.4'
P P 0.1023 0.0942 'International Tables Vol C Tables 4.2.6.8 and 6.1.1.4'
Cl Cl 0.1484 0.1585 'International Tables Vol C Tables 4.2.6.8 and 6.1.1.4'
Co Co 0.3494 0.9721 'International Tables Vol C Tables 4.2.6.8 and 6.1.1.4'

loop_
_geom_angle_atom_site_label_1
_geom_angle_atom_site_label_2
_geom_angle_atom_site_label_3
_geom_angle
_geom_angle_site_symmetry_1
_geom_angle_site_symmetry_3
_geom_angle_publ_flag
N21 Co N24 83.33(14) . . ?
N21 Co N22 90.26(14) . . ?
N24 Co N22 171.81(15) . . ?
N21 Co N23 174.45(14) . . ?
N24 Co N23 91.14(14) . . ?
N22 Co N23 95.22(14) . . ?
N21 Co O0W 87.26(14) . . ?
N24 Co O0W 86.60(14) . . ?
N22 Co O0W 88.02(14) . . ?
N23 Co O0W 92.09(14) . . ?
N21 Co N3B 93.12(15) . . ?
N24 Co N3B 94.29(14) . . ?
N22 Co N3B 91.12(14) . . ?
N23 Co N3B 87.62(15) . . ?
O0W Co N3B 179.06(14) . . ?
O4 P O5 119.1(2) . . ?
O4 P O3 109.4(2) . . ?
O5 P O3 108.2(2) . . ?
O4 P O2 106.2(2) . . ?
O5 P O2 110.1(2) . . ?
O3 P O2 102.6(2) . . ?
O4A ClA O1A 102.7(7) . . ?
O4A ClA O3A 109.8(8) . . ?
O1A ClA O3A 112.8(5) . . ?
O4A ClA O2A 106.3(9) . . ?
O1A ClA O2A 113.7(6) . . ?
O3A ClA O2A 111.0(6) . . ?
C4 N21 C1 112.8(3) . . ?
C4 N21 Co 128.9(3) . . ?
C1 N21 Co 117.5(3) . . ?
C9 N22 C6 109.8(3) . . ?
C9 N22 Co 123.1(3) . . ?
C6 N22 Co 126.9(3) . . ?
C11 N23 C14 111.0(3) . . ?
C11 N23 Co 125.5(3) . . ?
C14 N23 Co 123.5(3) . . ?
C16 N24 C19 110.8(3) . . ?
C16 N24 Co 133.4(3) . . ?
C19 N24 Co 114.0(2) . . ?
C3R O2 P 123.7(3) . . ?
C2P O3 P 123.5(3) . . ?
C2B N1B C8B 106.7(4) . . ?
C2B N1B C1R 127.5(4) . . ?
C8B N1B C1R 125.5(4) . . ?
N3B C2B N1B 113.2(4) . . ?
C2B N3B C9B 106.2(4) . . ?
C2B N3B Co 123.7(3) . . ?
C9B N3B Co 129.9(3) . . ?
C5B C4B C9B 119.2(5) . . ?
C4B C5B C6B 121.4(5) . . ?
C4B C5B C10B 118.7(5) . . ?
C6B C5B C10B 119.8(5) . . ?
C7B C6B C5B 120.2(5) . . ?
C7B C6B C11B 119.5(6) . . ?
C5B C6B C11B 120.3(5) . . ?
C6B C7B C8B 118.2(5) . . ?
N1B C8B C7B 132.1(5) . . ?
N1B C8B C9B 106.1(4) . . ?
C7B C8B C9B 121.8(4) . . ?
C4B C9B C8B 119.2(4) . . ?
C4B C9B N3B 133.0(4) . . ?
C8B C9B N3B 107.8(4) . . ?
N59 C1P C2P 113.1(5) . . ?
O3 C2P C1P 110.6(4) . . ?
O3 C2P C3P 107.6(5) . . ?
C1P C2P C3P 114.0(5) . . ?
O6R C1R N1B 106.5(4) . . ?
O6R C1R C2R 105.7(3) . . ?
N1B C1R C2R 115.0(4) . . ?
O7R C2R C3R 110.9(4) . . ?
O7R C2R C1R 111.2(4) . . ?
C3R C2R C1R 99.3(4) . . ?
O2 C3R C2R 115.5(4) . . ?
O2 C3R C4R 107.7(4) . . ?
C2R C3R C4R 103.7(4) . . ?
O6R C4R C3R 105.7(3) . . ?
O6R C4R C5R 107.9(4) . . ?
C3R C4R C5R 113.7(4) . . ?
O8R C5R C4R 111.2(4) . . ?
C1R O6R C4R 108.2(3) . . ?
N21 C1 C20 109.1(3) . . ?
N21 C1 C19 102.0(3) . . ?
C20 C1 C19 110.5(4) . . ?
N21 C1 C2 102.7(3) . . ?
C20 C1 C2 113.7(4) . . ?
C19 C1 C2 117.4(4) . . ?
C25 C2 C26 109.7(4) . . ?
C25 C2 C3 112.9(4) . . ?
C26 C2 C3 107.4(4) . . ?
C25 C2 C1 112.6(4) . . ?
C26 C2 C1 112.1(4) . . ?
C3 C2 C1 101.9(3) . . ?
C4 C3 C30 113.5(4) . . ?
C4 C3 C2 102.0(3) . . ?
C30 C3 C2 119.1(4) . . ?
N21 C4 C5 125.3(4) . . ?
N21 C4 C3 112.5(4) . . ?
C5 C4 C3 122.2(4) . . ?
C6 C5 C4 121.2(4) . . ?
C6 C5 C35 122.1(4) . . ?
C4 C5 C35 116.8(4) . . ?
C5 C6 N22 123.8(4) . . ?
C5 C6 C7 126.8(4) . . ?
N22 C6 C7 109.3(3) . . ?
C6 C7 C37 110.9(4) . . ?
C6 C7 C36 116.3(4) . . ?
C37 C7 C36 108.4(4) . . ?
C6 C7 C8 101.0(3) . . ?
C37 C7 C8 108.8(4) . . ?
C36 C7 C8 111.2(4) . . ?
C9 C8 C41 108.3(4) . . ?
C9 C8 C7 101.4(3) . . ?
C41 C8 C7 117.3(4) . . ?
N22 C9 C10 125.1(4) . . ?
N22 C9 C8 110.8(3) . . ?
C10 C9 C8 124.1(4) . . ?
C11 C10 C9 127.2(4) . . ?
C11 C10 Cl 119.2(4) . . ?
C9 C10 Cl 113.1(3) . . ?
N23 C11 C10 122.1(4) . . ?
N23 C11 C12A 114.0(9) . . ?
C10 C11 C12A 122.4(9) . . ?
N23 C11 C12 109.0(4) . . ?
C10 C11 C12 128.0(5) . . ?
C12A C12 C46A 122.2(29) . . ?
C46A C12 C11 124.2(15) . . ?
C47 C12 C11 118.3(6) . . ?
C47 C12 C13 113.2(6) . . ?
C11 C12 C13 100.8(4) . . ?
C47 C12 C46 107.1(6) . . ?
C11 C12 C46 105.5(5) . . ?
C13 C12 C46 111.6(6) . . ?
C46A C12A C11 100.5(17) . . ?
C46A C12A C47A 110.8(20) . . ?
C11 C12A C47A 116.4(17) . . ?
C46A C12A C13 102.6(17) . . ?
C11 C12A C13 99.5(13) . . ?
C47A C12A C13 123.8(18) . . ?
C14 C13 C48 111.3(4) . . ?
C14 C13 C12 101.7(4) . . ?
C48 C13 C12 120.7(5) . . ?
C14 C13 C12A 106.0(9) . . ?
C48 C13 C12A 99.6(9) . . ?
C12 C13 C12A 22.2(7) . . ?
C15 C14 N23 128.7(4) . . ?
C15 C14 C13 122.5(4) . . ?
N23 C14 C13 108.8(3) . . ?
C14 C15 C16 121.5(4) . . ?
C14 C15 C53 119.3(4) . . ?
C16 C15 C53 119.1(4) . . ?
N24 C16 C15 121.7(4) . . ?
N24 C16 C17 111.5(3) . . ?
C15 C16 C17 126.6(4) . . ?
C54 C17 C16 107.3(3) . . ?
C54 C17 C55 109.8(3) . . ?
C16 C17 C55 116.3(3) . . ?
C54 C17 C18 112.1(4) . . ?
C16 C17 C18 99.8(3) . . ?
C55 C17 C18 111.3(4) . . ?
C19 C18 C60 114.8(4) . . ?
C19 C18 C17 102.2(3) . . ?
C60 C18 C17 116.4(4) . . ?
N24 C19 C18 102.6(3) . . ?
N24 C19 C1 107.8(3) . . ?
C18 C19 C1 122.8(4) . . ?
C27 C26 C2 115.0(5) . . ?
O28 C27 N29 121.1(6) . . ?
O28 C27 C26 122.7(6) . . ?
N29 C27 C26 116.2(6) . . ?
C3 C30 C31 110.6(5) . . ?
C32 C31 C30 114.7(6) . . ?
O33 C32 N34 124.4(7) . . ?
O33 C32 C31 122.2(7) . . ?
N34 C32 C31 113.4(8) . . ?
C38 C37 C7 116.4(4) . . ?
O39 C38 N40 121.1(5) . . ?
O39 C38 C37 120.9(5) . . ?
N40 C38 C37 118.0(5) . . ?
C42 C41 C8 114.7(4) . . ?
C41 C42 C43 111.4(4) . . ?
O44 C43 N45 122.2(5) . . ?
O44 C43 C42 120.8(5) . . ?
N45 C43 C42 117.0(5) . . ?
C49 C48 C13 113.0(4) . . ?
C50 C49 C48 114.3(4) . . ?
O51 C50 N52 124.0(5) . . ?
O51 C50 C49 119.5(5) . . ?
N52 C50 C49 116.5(5) . . ?
C56 C55 C17 116.0(4) . . ?
C55 C56 C57 113.6(4) . . ?
O58 C57 N59 122.1(5) . . ?
O58 C57 C56 122.6(5) . . ?
N59 C57 C56 115.3(4) . . ?
C57 N59 C1P 125.3(4) . . ?
C61 C60 C18 114.6(4) . . ?
O62 C61 N63 124.7(5) . . ?
O62 C61 C60 120.2(5) . . ?
N63 C61 C60 114.9(5) . . ?
O1S C3S C2S 124.6(10) . . ?
O1S C3S C4S 119.9(9) . . ?
C2S C3S C4S 114.8(9) . . ?
O5S C7S C8S 115.1(20) . . ?
O5S C7S C6S 127.5(20) . . ?
C8S C7S C6S 114.9(17) . . ?
O3WC O1WC O2WC 97.0(27) . . ?
O6WC O2WC O1WC 97.1(52) . . ?

loop_
_geom_bond_atom_site_label_1
_geom_bond_atom_site_label_2
_geom_bond_distance
_geom_bond_site_symmetry_2
_geom_bond_publ_flag
Co N21 1.886(3) . ?
Co N24 1.892(3) . ?
Co N22 1.912(3) . ?
Co N23 1.929(3) . ?
Co O0W 1.948(3) . ?
Co N3B 1.967(4) . ?
P O4 1.471(4) . ?
P O5 1.479(4) . ?
P O3 1.578(4) . ?
P O2 1.597(4) . ?
Cl C10 1.745(4) . ?
ClA O4A 1.346(10) . ?
ClA O1A 1.360(6) . ?
ClA O3A 1.362(7) . ?
ClA O2A 1.372(7) . ?
N21 C4 1.298(5) . ?
N21 C1 1.500(5) . ?
N22 C9 1.348(5) . ?
N22 C6 1.403(5) . ?
N23 C11 1.345(5) . ?
N23 C14 1.404(5) . ?
N24 C16 1.294(5) . ?
N24 C19 1.488(5) . ?
O2 C3R 1.438(5) . ?
O3 C2P 1.449(6) . ?
N1B C2B 1.352(5) . ?
N1B C8B 1.386(6) . ?
N1B C1R 1.459(6) . ?
C2B N3B 1.299(5) . ?
N3B C9B 1.407(5) . ?
C4B C5B 1.380(7) . ?
C4B C9B 1.388(6) . ?
C5B C6B 1.393(8) . ?
C5B C10B 1.514(7) . ?
C6B C7B 1.388(8) . ?
C6B C11B 1.511(9) . ?
C7B C8B 1.391(7) . ?
C8B C9B 1.400(6) . ?
C1P N59 1.440(7) . ?
C1P C2P 1.495(8) . ?
C2P C3P 1.500(9) . ?
C1R O6R 1.417(6) . ?
C1R C2R 1.532(6) . ?
C2R O7R 1.395(5) . ?
C2R C3R 1.519(6) . ?
C3R C4R 1.527(7) . ?
C4R O6R 1.465(6) . ?
C4R C5R 1.528(7) . ?
C5R O8R 1.420(7) . ?
C1 C20 1.522(6) . ?
C1 C19 1.542(6) . ?
C1 C2 1.584(6) . ?
C2 C25 1.534(6) . ?
C2 C26 1.542(7) . ?
C2 C3 1.582(6) . ?
C3 C4 1.513(5) . ?
C3 C30 1.536(7) . ?
C4 C5 1.442(6) . ?
C5 C6 1.361(6) . ?
C5 C35 1.508(6) . ?
C6 C7 1.523(6) . ?
C7 C37 1.545(7) . ?
C7 C36 1.545(6) . ?
C7 C8 1.563(6) . ?
C8 C9 1.500(6) . ?
C8 C41 1.530(7) . ?
C9 C10 1.384(6) . ?
C10 C11 1.383(6) . ?
C11 C12A 1.54(2) . ?
C11 C12 1.546(8) . ?
C12 C12A 0.60(2) . ?
C12 C47 1.530(9) . ?
C12 C13 1.549(8) . ?
C12 C46 1.572(11) . ?
C12A C46A 1.50(2) . ?
C12A C47A 1.57(2) . ?
C12A C13 1.58(2) . ?
C13 C14 1.526(6) . ?
C13 C48 1.530(7) . ?
C14 C15 1.351(6) . ?
C15 C16 1.450(6) . ?
C15 C53 1.512(6) . ?
C16 C17 1.546(6) . ?
C17 C54 1.537(6) . ?
C17 C55 1.553(6) . ?
C17 C18 1.564(6) . ?
C18 C19 1.513(6) . ?
C18 C60 1.530(6) . ?
C26 C27 1.522(7) . ?
C27 O28 1.204(7) . ?
C27 N29 1.308(7) . ?
C30 C31 1.546(7) . ?
C31 C32 1.505(9) . ?
C32 O33 1.220(10) . ?
C32 N34 1.360(9) . ?
C37 C38 1.506(7) . ?
C38 O39 1.231(6) . ?
C38 N40 1.300(6) . ?
C41 C42 1.510(6) . ?
C42 C43 1.526(8) . ?
C43 O44 1.225(6) . ?
C43 N45 1.314(6) . ?
C48 C49 1.524(6) . ?
C49 C50 1.505(7) . ?
C50 O51 1.239(6) . ?
C50 N52 1.301(6) . ?
C55 C56 1.508(7) . ?
C56 C57 1.513(7) . ?
C57 O58 1.205(6) . ?
C57 N59 1.344(6) . ?
C60 C61 1.528(7) . ?
C61 O62 1.232(6) . ?
C61 N63 1.312(7) . ?
O1S C3S 1.152(9) . ?
C2S C3S 1.488(12) . ?
C3S C4S 1.556(14) . ?
O5S C7S 1.19(2) . ?
C6S C7S 1.47(2) . ?
C7S C8S 1.30(2) . ?
O1WC O3WC 1.51(4) . ?
O1WC O2WC 1.66(5) . ?
O2WC O6WC 1.07(6) . ?
O8WC O9WC 1.48(2) . ?
